data_2014088
loop_
_publ_author_name
'Meng, Bian-Hong'
'Fei, Gao'
'Zhu, Miao-Li'

_publ_section_title
;
 A novel Na--O--Ni--O--Ni bridging complex of Cl-HXTA, where Cl-HXTA is
 2,6-bis{[bis(carboxylatomethyl)amino]methyl}-4-chlorophenolate
;
_journal_issue 7
_journal_name_full 'Acta Crystallographica Section C'
_journal_page_first m308
_journal_page_last m310
_journal_paper_doi 10.1107/S0108270104011023
_journal_volume 60
_journal_year 2004
_chemical_formula_iupac '[Na Ni2 (C16 H14 Cl N2 O9) (H2 O)7] , 5H2 O'
_chemical_formula_moiety 'C16 H28 Cl N2 Na Ni2 O16 , 5H2 O'
_chemical_formula_sum 'C16 H38 Cl N2 Na Ni2 O21'
_chemical_formula_weight 770.34
_chemical_name_systematic
;heptaaqua-1\k^3^O,2\k^2^O,3\k^2^O-(\m~3~-2,6-bis{[bis(carboxylatomethyl)amino]methyl}-4-chlorophenolato-1\kO;2\k^4^O,O',N,O^1^;3\k^4^O^1^N',O'',O''')dinickel(II)sodium(I)
pentahydrate
;
_space_group_IT_number 2
_symmetry_cell_setting triclinic
_symmetry_space_group_name_Hall '-P 1'
_symmetry_space_group_name_H-M 'P -1'
_atom_sites_solution_hydrogens geom
_atom_sites_solution_primary direct
_atom_sites_solution_secondary difmap
_audit_creation_method SHELXL97
_cell_angle_alpha 95.843(3)
_cell_angle_beta 109.438(3)
_cell_angle_gamma 103.123(3)
_cell_formula_units_Z 2
_cell_length_a 10.292(3)
_cell_length_b 11.564(3)
_cell_length_c 13.944(4)
_cell_measurement_reflns_used 2006
_cell_measurement_temperature 183(2)
_cell_measurement_theta_max 25.164
_cell_measurement_theta_min 2.435
_cell_volume 1495.4(7)
_computing_cell_refinement 'SAINT (Bruker, 2000)'
_computing_data_collection 'SMART (Bruker, 2000)'
_computing_data_reduction SAINT
_computing_molecular_graphics 'SHELXTL/PC (Sheldrick, 1999)'
_computing_publication_material SHELXTL/PC
_computing_structure_refinement 'SHELXL97 (Sheldrick, 2000)'
_computing_structure_solution 'SHELXS97 (Sheldrick, 2000)'
_diffrn_ambient_temperature 183(2)
_diffrn_measured_fraction_theta_full 25.164
_diffrn_measured_fraction_theta_max 0.963
_diffrn_measurement_device_type 'Bruker SMART 1K CCD area-detector'
_diffrn_measurement_method '\f and \w'
_diffrn_radiation_monochromator graphite
_diffrn_radiation_source 'fine-focus sealed tube'
_diffrn_radiation_type MoK\a
_diffrn_radiation_wavelength 0.71073
_diffrn_reflns_av_R_equivalents 0.0259
_diffrn_reflns_av_sigmaI/netI 0.0811
_diffrn_reflns_limit_h_max 12
_diffrn_reflns_limit_h_min -12
_diffrn_reflns_limit_k_max 12
_diffrn_reflns_limit_k_min -13
_diffrn_reflns_limit_l_max 11
_diffrn_reflns_limit_l_min -16
_diffrn_reflns_number 6134
_diffrn_reflns_theta_full 25.01
_diffrn_reflns_theta_max 25.01
_diffrn_reflns_theta_min 1.58
_diffrn_standards_decay_% 0
_diffrn_standards_number 0
_exptl_absorpt_coefficient_mu 1.453
_exptl_absorpt_correction_T_max 0.8683
_exptl_absorpt_correction_T_min 0.5941
_exptl_absorpt_correction_type multi-scan
_exptl_absorpt_process_details '(SADABS; Sheldrick, 2000)'
_exptl_crystal_colour blue
_exptl_crystal_density_diffrn 1.711
_exptl_crystal_density_meas ?
_exptl_crystal_density_method 'not measured'
_exptl_crystal_description columnar
_exptl_crystal_F_000 800
_exptl_crystal_size_max 0.40
_exptl_crystal_size_mid 0.10
_exptl_crystal_size_min 0.10
_refine_diff_density_max 0.894
_refine_diff_density_min -0.717
_refine_ls_extinction_method none
_refine_ls_goodness_of_fit_ref 1.004
_refine_ls_hydrogen_treatment mixed
_refine_ls_matrix_type full
_refine_ls_number_parameters 388
_refine_ls_number_reflns 5086
_refine_ls_number_restraints 16
_refine_ls_restrained_S_all 1.030
_refine_ls_R_factor_all 0.0682
_refine_ls_R_factor_gt 0.0470
_refine_ls_shift/su_max 0.000
_refine_ls_shift/su_mean 0.000
_refine_ls_structure_factor_coef Fsqd
_refine_ls_weighting_details 'calc w=1/[\s^2^(Fo^2^)+(0.0188P)^2^] where P=(Fo^2^+2Fc^2^)/3'
_refine_ls_weighting_scheme calc
_refine_ls_wR_factor_gt 0.0771
_refine_ls_wR_factor_ref 0.0813
_reflns_number_gt 3733
_reflns_number_total 5126
_reflns_threshold_expression I>2\s(I)
_cod_data_source_file av1181.cif
_cod_data_source_block I
_cod_depositor_comments
;
The following automatic conversions were performed:
'_symmetry_cell_setting' value 'Triclinic' changed to 'triclinic'
according to '/home/saulius/struct/CIF-dictionaries/cif_core.dic'
dictionary named 'cif_core.dic' version 2.4.1 from
2010-06-29.

'_geom_bond_publ_flag' value 'Y' changed to 'y' according to
'/home/saulius/struct/CIF-dictionaries/cif_core.dic' dictionary named
'cif_core.dic' version 2.4.1 from 2010-06-29 (16 times).

Automatic conversion script
Id: cif_fix_enum 1527 2010-12-29 10:47:43Z saulius 

The following automatic conversions were performed:

'_symmetry_cell_setting' value 'Triclinic' changed to 'triclinic'
according to /home/saulius/struct/CIF-dictionaries/cif_core.dic
dictionary named 'cif_core.dic' version 2.4.1 from
2010-06-29.

'_geom_bond_publ_flag' value 'Y' changed to 'y'
according to /home/saulius/struct/CIF-dictionaries/cif_core.dic
dictionary named 'cif_core.dic' version 2.4.1 from 2010-06-29 (16
times).

'_geom_angle_publ_flag' value 'Y' changed to 'y' according
to /home/saulius/struct/CIF-dictionaries/cif_core.dic dictionary
named 'cif_core.dic' version 2.4.1 from 2010-06-29 (38
times).

'_geom_hbond_publ_flag' value 'Y' changed to 'y' according
to /home/saulius/struct/CIF-dictionaries/cif_core.dic dictionary
named 'cif_core.dic' version 2.4.1 from 2010-06-29 (24 times).

Automatic conversion script
Id: cif_fix_values 1715 2011-07-08 13:25:40Z adriana 

The following automatic conversions were performed:

'_exptl_crystal_density_meas' value 'not measured' was changed to '?'
- the value is perceived as not measured.

Automatic conversion script
Id: cif_fix_values 3008 2015-01-20 13:52:24Z robertas 
;
_cod_database_code 2014088
_cod_database_fobs_code 2014088

loop_
_symmetry_equiv_pos_as_xyz
'x, y, z'
'-x, -y, -z'

loop_
_atom_site_label
_atom_site_fract_x
_atom_site_fract_y
_atom_site_fract_z
_atom_site_U_iso_or_equiv
_atom_site_adp_type
_atom_site_calc_flag
_atom_site_refinement_flags
_atom_site_occupancy
_atom_site_disorder_assembly
_atom_site_disorder_group
_atom_site_type_symbol
Na1 0.74993(19) 0.41245(17) 0.16994(15) 0.0518(6) Uani d D 1 . . Na
Ni1 0.42830(6) 0.28036(5) 0.24495(4) 0.02425(16) Uani d . 1 . . Ni
Ni2 0.35774(6) -0.03522(4) 0.29724(4) 0.02160(15) Uani d . 1 . . Ni
N1 0.2515(3) 0.2959(3) 0.1269(3) 0.0249(8) Uani d . 1 . . N
N2 0.4481(3) -0.1385(3) 0.2216(3) 0.0206(8) Uani d . 1 . . N
C1 0.2021(5) -0.0557(4) -0.1025(3) 0.0293(11) Uani d . 1 . . C
C2 0.1485(4) 0.0329(4) -0.0677(3) 0.0287(11) Uani d . 1 . . C
H2 0.0748 0.0582 -0.1149 0.034 Uiso calc R 1 . . H
C3 0.2041(4) 0.0844(4) 0.0376(3) 0.0249(10) Uani d . 1 . . C
C4 0.3133(4) 0.0470(3) 0.1071(3) 0.0223(10) Uani d . 1 . . C
C5 0.3665(4) -0.0412(3) 0.0693(3) 0.0225(10) Uani d . 1 . . C
C6 0.3094(4) -0.0923(4) -0.0357(3) 0.0284(11) Uani d . 1 . . C
H6 0.3450 -0.1529 -0.0612 0.034 Uiso calc R 1 . . H
C7 0.1444(4) 0.1751(4) 0.0796(3) 0.0269(10) Uani d . 1 . . C
H71 0.1093 0.1441 0.1327 0.032 Uiso calc R 1 . . H
H72 0.0614 0.1848 0.0229 0.032 Uiso calc R 1 . . H
C8 0.3048(4) 0.3484(4) 0.0499(3) 0.0280(11) Uani d . 1 . . C
H81 0.3166 0.4366 0.0616 0.034 Uiso calc R 1 . . H
H82 0.2327 0.3126 -0.0206 0.034 Uiso calc R 1 . . H
C9 0.4478(5) 0.3257(4) 0.0563(4) 0.0259(10) Uani d . 1 . . C
C10 0.1892(5) 0.3735(4) 0.1792(3) 0.0313(11) Uani d . 1 . . C
H11 0.0852 0.3555 0.1389 0.038 Uiso calc R 1 . . H
H12 0.2344 0.4595 0.1815 0.038 Uiso calc R 1 . . H
C11 0.2114(5) 0.3536(4) 0.2874(4) 0.0346(12) Uani d . 1 . . C
C12 0.4889(4) -0.0746(4) 0.1429(3) 0.0235(10) Uani d . 1 . . C
H13 0.5683 -0.0003 0.1794 0.028 Uiso calc R 1 . . H
H14 0.5242 -0.1277 0.1032 0.028 Uiso calc R 1 . . H
C13 0.3377(4) -0.2546(3) 0.1712(3) 0.0281(11) Uani d . 1 . . C
H15 0.3519 -0.3134 0.2178 0.034 Uiso calc R 1 . . H
H16 0.3491 -0.2870 0.1068 0.034 Uiso calc R 1 . . H
C14 0.1856(5) -0.2415(4) 0.1446(3) 0.0263(10) Uani d . 1 . . C
C15 0.5792(4) -0.1478(4) 0.3013(3) 0.0276(11) Uani d . 1 . . C
H17 0.6477 -0.1606 0.2683 0.033 Uiso calc R 1 . . H
H18 0.5550 -0.2191 0.3324 0.033 Uiso calc R 1 . . H
C16 0.6500(5) -0.0359(4) 0.3862(3) 0.0231(10) Uani d . 1 . . C
Cl1 0.12907(13) -0.12235(12) -0.23448(9) 0.0509(4) Uani d . 1 . . Cl
O1 0.3644(3) 0.0940(2) 0.2082(2) 0.0209(6) Uani d . 1 . . O
O2 0.4919(3) 0.3473(3) -0.0147(2) 0.0362(8) Uani d . 1 . . O
O3 0.5209(3) 0.2935(2) 0.1376(2) 0.0275(7) Uani d . 1 . . O
O4 0.1479(4) 0.4020(3) 0.3362(3) 0.0495(10) Uani d . 1 . . O
O5 0.3005(3) 0.2955(2) 0.3294(2) 0.0311(7) Uani d . 1 . . O
O6 0.0867(3) -0.3243(3) 0.0795(2) 0.0369(8) Uani d . 1 . . O
O7 0.1692(3) -0.1506(2) 0.1940(2) 0.0270(7) Uani d . 1 . . O
O8 0.7733(3) -0.0233(3) 0.4467(2) 0.0324(7) Uani d . 1 . . O
O9 0.5758(3) 0.0376(2) 0.3921(2) 0.0274(7) Uani d . 1 . . O
O1W 0.6007(3) 0.2757(2) 0.36983(17) 0.0379(8) Uani d . 1 . . O
H21 0.6222 0.2122 0.3806 0.046 Uiso d . 1 . . H
H22 0.6715 0.3198 0.3619 0.046 Uiso d . 1 . . H
O2W 0.5074(3) 0.4724(2) 0.2878(2) 0.0385(8) Uani d . 1 . . O
H23 0.5125 0.5109 0.3426 0.046 Uiso d D 1 . . H
H24 0.5627 0.5159 0.2669 0.046 Uiso d . 1 . . H
O3W 0.2657(4) 0.0649(3) 0.3688(2) 0.0430(9) Uani d . 1 . . O
H25 0.2618 0.0592 0.4263 0.052 Uiso d . 1 . . H
H26 0.2632 0.1335 0.3605 0.052 Uiso d . 1 . . H
O4W 0.3566(3) -0.1511(2) 0.4019(2) 0.0308(7) Uani d . 1 . . O
H27 0.3685 -0.1247 0.4621 0.037 Uiso d . 1 . . H
H28 0.2922 -0.2148 0.3826 0.037 Uiso d . 1 . . H
O5W 0.6709(3) 0.5864(2) 0.1851(2) 0.0384(8) Uani d . 1 . . O
H29 0.6115 0.6084 0.1380 0.046 Uiso d . 1 . . H
H30 0.7154 0.6513 0.2284 0.046 Uiso d . 1 . . H
O6W 0.8834(3) 0.4660(3) 0.0774(3) 0.0461(9) Uani d . 1 . . O
H31 0.8949 0.4223 0.0305 0.055 Uiso d . 1 . . H
H32 0.9358 0.5344 0.0809 0.055 Uiso d . 1 . . H
O7W 0.8407(3) 0.4228(3) 0.3507(3) 0.0697(12) Uani d D 1 . . O
H33 0.9176 0.4077 0.3778 0.084 Uiso d D 1 . . H
H34 0.8399 0.4808 0.3891 0.084 Uiso d D 1 . . H
O8W 0.9361(3) 0.7490(3) 0.2496(3) 0.0532(10) Uani d . 1 . . O
H35 0.9908 0.7835 0.2242 0.064 Uiso d . 1 . . H
H36 0.9365 0.7984 0.2967 0.064 Uiso d . 1 . . H
O9W 0.9674(3) 0.8475(3) 0.4451(3) 0.0479(9) Uani d . 1 . . O
H37 1.0455 0.8991 0.4683 0.057 Uiso d . 1 . . H
H38 0.9072 0.8824 0.4481 0.057 Uiso d . 1 . . H
O10W 0.5103(3) 0.6282(3) 0.4533(2) 0.0630(11) Uani d D 1 . . O
H39 0.4757 0.6708 0.4907 0.076 Uiso d D 1 . . H
H40 0.5919 0.6325 0.4939 0.076 Uiso d D 1 . . H
O11W 0.1540(4) 0.6400(3) 0.3442(3) 0.0706(12) Uani d . 1 . . O
H41 0.0733 0.6491 0.3264 0.085 Uiso d . 1 . . H
H42 0.1448 0.5670 0.3310 0.085 Uiso d . 1 . . H
O12W 0.1062(5) 0.3802(4) 0.5108(3) 0.140(2) Uani d D 1 . . O
H43 0.1371 0.4040 0.4672 0.168 Uiso d D 1 . . H
H44 0.1556 0.3386 0.5402 0.168 Uiso d D 1 . . H

loop_
_atom_site_aniso_label
_atom_site_aniso_U_11
_atom_site_aniso_U_22
_atom_site_aniso_U_33
_atom_site_aniso_U_12
_atom_site_aniso_U_13
_atom_site_aniso_U_23
Na1 0.0423(13) 0.0415(12) 0.0743(15) 0.0010(10) 0.0349(12) 0.0007(11)
Ni1 0.0293(3) 0.0181(3) 0.0277(3) 0.0065(2) 0.0132(3) 0.0055(2)
Ni2 0.0251(3) 0.0178(3) 0.0246(3) 0.0056(2) 0.0126(3) 0.0045(2)
N1 0.028(2) 0.023(2) 0.034(2) 0.0127(17) 0.0185(18) 0.0116(17)
N2 0.025(2) 0.0171(18) 0.022(2) 0.0047(15) 0.0121(17) 0.0029(15)
C1 0.025(3) 0.032(3) 0.026(3) -0.002(2) 0.011(2) 0.001(2)
C2 0.021(3) 0.030(3) 0.032(3) 0.001(2) 0.008(2) 0.012(2)
C3 0.021(2) 0.021(2) 0.031(3) -0.0011(19) 0.013(2) 0.004(2)
C4 0.023(3) 0.018(2) 0.029(3) 0.0004(19) 0.016(2) 0.006(2)
C5 0.023(2) 0.018(2) 0.028(3) 0.0028(19) 0.013(2) 0.008(2)
C6 0.026(3) 0.026(3) 0.035(3) 0.001(2) 0.018(2) 0.001(2)
C7 0.021(2) 0.028(3) 0.033(3) 0.005(2) 0.012(2) 0.008(2)
C8 0.034(3) 0.024(2) 0.030(3) 0.009(2) 0.016(2) 0.012(2)
C9 0.028(3) 0.017(2) 0.032(3) 0.003(2) 0.013(2) 0.002(2)
C10 0.037(3) 0.029(3) 0.042(3) 0.020(2) 0.023(2) 0.011(2)
C11 0.048(3) 0.022(3) 0.043(3) 0.010(2) 0.028(3) 0.007(2)
C12 0.023(2) 0.023(2) 0.028(3) 0.0058(19) 0.014(2) 0.005(2)
C13 0.036(3) 0.013(2) 0.037(3) 0.004(2) 0.019(2) 0.000(2)
C14 0.029(3) 0.027(3) 0.026(3) 0.004(2) 0.016(2) 0.010(2)
C15 0.027(3) 0.022(2) 0.037(3) 0.011(2) 0.013(2) 0.006(2)
C16 0.026(3) 0.025(3) 0.021(3) 0.007(2) 0.011(2) 0.009(2)
Cl1 0.0445(8) 0.0669(9) 0.0283(7) 0.0047(7) 0.0091(6) -0.0080(7)
O1 0.0291(17) 0.0145(15) 0.0182(17) 0.0042(13) 0.0093(14) 0.0016(12)
O2 0.043(2) 0.043(2) 0.037(2) 0.0163(16) 0.0265(17) 0.0166(16)
O3 0.0285(18) 0.0256(17) 0.0337(19) 0.0087(14) 0.0169(15) 0.0075(14)
O4 0.076(3) 0.047(2) 0.058(2) 0.038(2) 0.049(2) 0.0192(18)
O5 0.046(2) 0.0228(17) 0.0363(19) 0.0154(15) 0.0246(17) 0.0109(15)
O6 0.0306(19) 0.0287(18) 0.040(2) -0.0065(15) 0.0116(16) -0.0058(15)
O7 0.0266(17) 0.0231(17) 0.0332(18) 0.0040(13) 0.0161(15) 0.0033(14)
O8 0.0234(18) 0.0415(19) 0.0306(19) 0.0101(15) 0.0074(15) 0.0060(15)
O9 0.0299(18) 0.0242(17) 0.0284(18) 0.0070(14) 0.0114(15) 0.0053(14)
O1W 0.043(2) 0.0252(17) 0.041(2) 0.0038(15) 0.0103(17) 0.0131(15)
O2W 0.056(2) 0.0228(17) 0.041(2) 0.0032(15) 0.0298(18) 0.0015(15)
O3W 0.079(3) 0.0320(19) 0.047(2) 0.0282(18) 0.047(2) 0.0194(16)
O4W 0.0420(19) 0.0238(16) 0.0269(18) 0.0034(14) 0.0163(15) 0.0058(14)
O5W 0.045(2) 0.0318(18) 0.036(2) 0.0047(15) 0.0167(17) 0.0055(15)
O6W 0.044(2) 0.036(2) 0.065(2) 0.0074(16) 0.0328(19) 0.0017(17)
O7W 0.044(2) 0.056(2) 0.084(3) -0.0026(19) 0.000(2) 0.022(2)
O8W 0.047(2) 0.050(2) 0.062(2) 0.0021(18) 0.028(2) 0.0033(19)
O9W 0.039(2) 0.041(2) 0.062(2) 0.0094(17) 0.0193(19) 0.0021(18)
O10W 0.079(3) 0.073(3) 0.045(2) 0.041(2) 0.023(2) 0.003(2)
O11W 0.056(3) 0.026(2) 0.118(3) 0.0071(18) 0.018(2) 0.018(2)
O12W 0.277(7) 0.060(3) 0.105(4) -0.003(4) 0.133(5) 0.010(3)

loop_
_atom_type_symbol
_atom_type_description
_atom_type_scat_dispersion_real
_atom_type_scat_dispersion_imag
_atom_type_scat_source
C C 0.0033 0.0016 'International Tables Vol C Tables 4.2.6.8 and 6.1.1.4'
H H 0.0000 0.0000 'International Tables Vol C Tables 4.2.6.8 and 6.1.1.4'
N N 0.0061 0.0033 'International Tables Vol C Tables 4.2.6.8 and 6.1.1.4'
O O 0.0106 0.0060 'International Tables Vol C Tables 4.2.6.8 and 6.1.1.4'
Cl Cl 0.1484 0.1585 'International Tables Vol C Tables 4.2.6.8 and 6.1.1.4'
Ni Ni 0.3393 1.1124 'International Tables Vol C Tables 4.2.6.8 and 6.1.1.4'
Na Na 0.0362 0.0249 'International Tables Vol C Tables 4.2.6.8 and 6.1.1.4'

loop_
_geom_angle_atom_site_label_1
_geom_angle_atom_site_label_2
_geom_angle_atom_site_label_3
_geom_angle
_geom_angle_publ_flag
O6W Na1 O3 136.44(14) y
O6W Na1 O5W 99.45(13) y
O3 Na1 O5W 89.55(11) y
O6W Na1 O7W 124.55(14) y
O3 Na1 O7W 97.07(13) y
O5W Na1 O7W 93.02(12) y
O3 Ni1 O1W 99.39(10) y
O3 Ni1 O5 163.68(12) y
O1W Ni1 O5 94.57(10) y
O3 Ni1 O1 92.51(10) y
O1W Ni1 O1 90.26(10) y
O5 Ni1 O1 95.86(10) y
O3 Ni1 N1 83.84(12) y
O1W Ni1 N1 175.21(10) y
O5 Ni1 N1 81.74(12) y
O1 Ni1 N1 93.14(12) y
O3 Ni1 O2W 86.61(10) y
O1W Ni1 O2W 86.50(12) y
O5 Ni1 O2W 85.84(11) y
O1 Ni1 O2W 176.46(12) y
N1 Ni1 O2W 90.17(13) y
O3W Ni2 O1 85.72(11) y
O3W Ni2 O7 95.86(12) y
O1 Ni2 O7 95.19(11) y
O3W Ni2 N2 178.87(14) y
O1 Ni2 N2 93.93(11) y
O7 Ni2 N2 83.10(12) y
O3W Ni2 O4W 89.21(11) y
O1 Ni2 O4W 173.55(11) y
O7 Ni2 O4W 89.29(11) y
N2 Ni2 O4W 91.21(12) y
O3W Ni2 O9 100.91(12) y
O1 Ni2 O9 92.69(10) y
O7 Ni2 O9 161.94(11) y
N2 Ni2 O9 80.17(12) y
O4W Ni2 O9 84.34(11) y
C10 N1 C8 114.9(3) ?
C10 N1 C7 108.9(3) ?
C8 N1 C7 111.3(3) ?
C10 N1 Ni1 104.2(3) ?
C8 N1 Ni1 106.7(2) ?
C7 N1 Ni1 110.5(2) ?
C15 N2 C13 114.7(3) ?
C15 N2 C12 108.7(3) ?
C13 N2 C12 111.0(3) ?
C15 N2 Ni2 106.2(2) ?
C13 N2 Ni2 106.2(2) ?
C12 N2 Ni2 109.8(2) ?
C6 C1 C2 121.2(4) ?
C6 C1 Cl1 119.8(3) ?
C2 C1 Cl1 119.0(4) ?
C1 C2 C3 119.2(4) ?
C1 C2 H2 120.4 ?
C3 C2 H2 120.4 ?
C2 C3 C4 120.2(4) ?
C2 C3 C7 121.2(4) ?
C4 C3 C7 118.6(4) ?
O1 C4 C5 120.4(4) ?
O1 C4 C3 120.4(4) ?
C5 C4 C3 119.2(4) ?
C6 C5 C4 120.0(4) ?
C6 C5 C12 121.3(4) ?
C4 C5 C12 118.7(4) ?
C1 C6 C5 120.2(4) ?
C1 C6 H6 119.9 ?
C5 C6 H6 119.9 ?
C3 C7 N1 113.1(3) ?
C3 C7 H71 109.0 ?
N1 C7 H71 109.0 ?
C3 C7 H72 109.0 ?
N1 C7 H72 109.0 ?
H71 C7 H72 107.8 ?
N1 C8 C9 112.2(3) ?
N1 C8 H81 109.2 ?
C9 C8 H81 109.2 ?
N1 C8 H82 109.2 ?
C9 C8 H82 109.2 ?
H81 C8 H82 107.9 ?
O2 C9 O3 123.1(4) ?
O2 C9 C8 118.3(4) ?
O3 C9 C8 118.5(4) ?
N1 C10 C11 111.6(3) ?
N1 C10 H11 109.3 ?
C11 C10 H11 109.3 ?
N1 C10 H12 109.3 ?
C11 C10 H12 109.3 ?
H11 C10 H12 108.0 ?
O4 C11 O5 122.3(4) ?
O4 C11 C10 118.2(4) ?
O5 C11 C10 119.4(4) ?
C5 C12 N2 112.5(3) ?
C5 C12 H13 109.1 ?
N2 C12 H13 109.1 ?
C5 C12 H14 109.1 ?
N2 C12 H14 109.1 ?
H13 C12 H14 107.8 ?
N2 C13 C14 112.2(3) ?
N2 C13 H15 109.2 ?
C14 C13 H15 109.2 ?
N2 C13 H16 109.2 ?
C14 C13 H16 109.2 ?
H15 C13 H16 107.9 ?
O6 C14 O7 125.0(4) ?
O6 C14 C13 116.8(4) ?
O7 C14 C13 118.0(4) ?
N2 C15 C16 112.4(3) ?
N2 C15 H17 109.1 ?
C16 C15 H17 109.1 ?
N2 C15 H18 109.1 ?
C16 C15 H18 109.1 ?
H17 C15 H18 107.9 ?
O8 C16 O9 124.3(4) ?
O8 C16 C15 118.2(4) ?
O9 C16 C15 117.5(4) ?
C4 O1 Ni2 112.6(2) ?
C4 O1 Ni1 115.1(2) ?
Ni2 O1 Ni1 132.22(13) y
C9 O3 Ni1 113.7(3) ?
C9 O3 Na1 101.5(2) ?
Ni1 O3 Na1 124.26(15) y
C11 O5 Ni1 110.1(3) ?
C14 O7 Ni2 113.6(3) ?
C16 O9 Ni2 112.3(3) ?
Ni1 O1W H21 122.4 ?
Ni1 O1W H22 104.5 ?
H21 O1W H22 104.9 ?
Ni1 O2W H23 123.3 ?
Ni1 O2W H24 126.1 ?
H23 O2W H24 107.0 ?
Ni2 O3W H25 124.0 ?
Ni2 O3W H26 123.2 ?
H25 O3W H26 107.0 ?
Ni2 O4W H27 120.3 ?
Ni2 O4W H28 117.6 ?
H27 O4W H28 107.1 ?
Na1 O5W H29 127.0 ?
Na1 O5W H30 126.9 ?
H29 O5W H30 102.3 ?
Na1 O6W H31 128.4 ?
Na1 O6W H32 128.6 ?
H31 O6W H32 102.9 ?
Na1 O7W H33 119.1 ?
Na1 O7W H34 119.2 ?
H33 O7W H34 107.2 ?
H35 O8W H36 107.8 ?
H37 O9W H38 106.7 ?
H39 O10W H40 104.0 ?
H41 O11W H42 107.3 ?
H43 O12W H44 107.3 ?

loop_
_geom_bond_atom_site_label_1
_geom_bond_atom_site_label_2
_geom_bond_site_symmetry_2
_geom_bond_distance
_geom_bond_publ_flag
Na1 O6W . 2.212(3) y
Na1 O3 . 2.312(3) y
Na1 O5W . 2.350(3) y
Na1 O7W . 2.358(4) y
Na1 Ni1 . 3.836(2) y
Ni1 O3 . 2.025(3) y
Ni1 O1W . 2.047(3) y
Ni1 O5 . 2.060(3) y
Ni1 O1 . 2.061(2) y
Ni1 N1 . 2.066(3) y
Ni1 O2W . 2.130(3) y
Ni1 Ni2 . 3.7508(11) y
Ni2 O3W . 2.031(3) y
Ni2 O1 . 2.041(3) y
Ni2 O7 . 2.047(3) y
Ni2 N2 . 2.075(3) y
Ni2 O4W . 2.081(3) y
Ni2 O9 . 2.106(3) y
N1 C10 . 1.479(5) ?
N1 C8 . 1.482(5) ?
N1 C7 . 1.493(5) ?
N2 C15 . 1.469(5) ?
N2 C13 . 1.473(5) ?
N2 C12 . 1.503(5) ?
C1 C6 . 1.370(6) ?
C1 C2 . 1.387(6) ?
C1 Cl1 . 1.753(4) ?
C2 C3 . 1.394(6) ?
C2 H2 . 0.9500 ?
C3 C4 . 1.405(6) ?
C3 C7 . 1.493(5) ?
C4 O1 . 1.334(5) ?
C4 C5 . 1.398(5) ?
C5 C6 . 1.390(6) ?
C5 C12 . 1.494(5) ?
C6 H6 . 0.9500 ?
C7 H71 . 0.9900 ?
C7 H72 . 0.9900 ?
C8 C9 . 1.528(5) ?
C8 H81 . 0.9900 ?
C8 H82 . 0.9900 ?
C9 O2 . 1.243(4) ?
C9 O3 . 1.279(5) ?
C10 C11 . 1.499(6) ?
C10 H11 . 0.9900 ?
C10 H12 . 0.9900 ?
C11 O4 . 1.260(5) ?
C11 O5 . 1.280(5) ?
C12 H13 . 0.9900 ?
C12 H14 . 0.9900 ?
C13 C14 . 1.531(6) ?
C13 H15 . 0.9900 ?
C13 H16 . 0.9900 ?
C14 O6 . 1.242(5) ?
C14 O7 . 1.271(5) ?
C15 C16 . 1.514(6) ?
C15 H17 . 0.9900 ?
C15 H18 . 0.9900 ?
C16 O8 . 1.233(5) ?
C16 O9 . 1.279(4) ?
O1W H21 . 0.8279 ?
O1W H22 . 0.8371 ?
O2W H23 . 0.8239 ?
O2W H24 . 0.8194 ?
O3W H25 . 0.8245 ?
O3W H26 . 0.8185 ?
O4W H27 . 0.8215 ?
O4W H28 . 0.8203 ?
O5W H29 . 0.8421 ?
O5W H30 . 0.8398 ?
O6W H31 . 0.8411 ?
O6W H32 . 0.8363 ?
O7W H33 . 0.8224 ?
O7W H34 . 0.8188 ?
O8W H35 . 0.8140 ?
O8W H36 . 0.8230 ?
O9W H37 . 0.8227 ?
O9W H38 . 0.8220 ?
O10W H39 . 0.8902 ?
O10W H40 . 0.8292 ?
O11W H41 . 0.8184 ?
O11W H42 . 0.8215 ?
O12W H43 . 0.8188 ?
O12W H44 . 0.8189 ?

loop_
_geom_hbond_atom_site_label_D
_geom_hbond_atom_site_label_H
_geom_hbond_atom_site_label_A
_geom_hbond_site_symmetry_A
_geom_hbond_distance_DH
_geom_hbond_distance_HA
_geom_hbond_distance_DA
_geom_hbond_angle_DHA
_geom_hbond_publ_flag
O1W H21 O9 . 0.83 2.00 2.766(4) 153 y
O1W H22 O7W . 0.84 1.94 2.773(4) 177 y
O2W H23 O10W . 0.82 1.96 2.767(4) 167 y
O2W H24 O5W . 0.82 1.96 2.757(4) 165 y
O3W H25 O8 2_656 0.82 1.99 2.804(4) 171 y
O3W H26 O5 . 0.82 1.95 2.746(4) 165 y
O4W H27 O9 2_656 0.82 2.00 2.818(4) 170 y
O4W H28 O11W 1_545 0.82 1.83 2.652(4) 177 y
O5W H29 O2 2_665 0.84 1.89 2.711(4) 166 y
O5W H30 O8W . 0.84 2.20 2.735(4) 122 y
O6W H31 O6 2_655 0.84 1.90 2.741(4) 177 y
O6W H32 O6 1_665 0.84 1.99 2.810(4) 167 y
O7W H33 O12W 1_655 0.82 2.31 3.077(6) 157 y
O7W H34 O12W 2_666 0.82 1.86 2.656(5) 164 y
O8W H35 O7 1_665 0.81 2.02 2.805(4) 162 y
O8W H36 O9W . 0.82 1.99 2.728(5) 150 y
O9W H37 O8 2_766 0.82 1.98 2.787(4) 167 y
O9W H38 O8 1_565 0.82 1.94 2.757(4) 174 y
O10W H39 O1W 2_666 0.89 2.40 3.243(3) 157 y
O10W H40 O5 2_666 0.83 2.31 2.915(4) 130 y
O11W H41 O8W 1_455 0.82 2.11 2.830(5) 146 y
O11W H42 O4 . 0.82 1.92 2.728(4) 166 y
O12W H43 O4 . 0.82 1.86 2.636(5) 157 y
O12W H44 O9W 2_666 0.82 2.30 2.760(5) 116 y

loop_
_geom_torsion_atom_site_label_1
_geom_torsion_atom_site_label_2
_geom_torsion_atom_site_label_3
_geom_torsion_atom_site_label_4
_geom_torsion
O3 Ni1 N1 C10 -141.0(2)
O5 Ni1 N1 C10 31.3(2)
O1 Ni1 N1 C10 126.8(2)
O2W Ni1 N1 C10 -54.4(2)
O3 Ni1 N1 C8 -19.0(2)
O5 Ni1 N1 C8 153.3(3)
O1 Ni1 N1 C8 -111.2(2)
O2W Ni1 N1 C8 67.6(2)
O3 Ni1 N1 C7 102.2(2)
O5 Ni1 N1 C7 -85.5(2)
O1 Ni1 N1 C7 10.0(2)
O2W Ni1 N1 C7 -171.3(2)
O1 Ni2 N2 C15 121.4(2)
O7 Ni2 N2 C15 -143.8(2)
O4W Ni2 N2 C15 -54.7(2)
O9 Ni2 N2 C15 29.3(2)
O1 Ni2 N2 C13 -116.0(2)
O7 Ni2 N2 C13 -21.2(2)
O4W Ni2 N2 C13 67.9(3)
O9 Ni2 N2 C13 152.0(3)
O1 Ni2 N2 C12 4.1(2)
O7 Ni2 N2 C12 98.8(2)
O4W Ni2 N2 C12 -172.0(2)
O9 Ni2 N2 C12 -88.0(2)
C6 C1 C2 C3 -0.7(6)
Cl1 C1 C2 C3 178.6(3)
C1 C2 C3 C4 0.2(6)
C1 C2 C3 C7 -176.6(3)
C2 C3 C4 O1 -178.4(3)
C7 C3 C4 O1 -1.5(5)
C2 C3 C4 C5 0.8(6)
C7 C3 C4 C5 177.7(3)
O1 C4 C5 C6 178.0(3)
C3 C4 C5 C6 -1.2(5)
O1 C4 C5 C12 -4.7(5)
C3 C4 C5 C12 176.2(3)
C2 C1 C6 C5 0.3(6)
Cl1 C1 C6 C5 -179.0(3)
C4 C5 C6 C1 0.7(6)
C12 C5 C6 C1 -176.6(4)
C2 C3 C7 N1 -117.8(4)
C4 C3 C7 N1 65.3(5)
C10 N1 C7 C3 -172.0(3)
C8 N1 C7 C3 60.3(4)
Ni1 N1 C7 C3 -58.1(4)
C10 N1 C8 C9 138.3(4)
C7 N1 C8 C9 -97.3(4)
Ni1 N1 C8 C9 23.4(4)
N1 C8 C9 O2 168.3(3)
N1 C8 C9 O3 -16.4(5)
C8 N1 C10 C11 -149.0(4)
C7 N1 C10 C11 85.3(4)
Ni1 N1 C10 C11 -32.6(4)
N1 C10 C11 O4 -171.0(4)
N1 C10 C11 O5 13.6(6)
C6 C5 C12 N2 -115.0(4)
C4 C5 C12 N2 67.7(4)
C15 N2 C12 C5 -169.8(3)
C13 N2 C12 C5 63.1(4)
Ni2 N2 C12 C5 -54.0(4)
C15 N2 C13 C14 144.7(4)
C12 N2 C13 C14 -91.6(4)
Ni2 N2 C13 C14 27.7(4)
N2 C13 C14 O6 161.9(3)
N2 C13 C14 O7 -21.4(5)
C13 N2 C15 C16 -149.5(3)
C12 N2 C15 C16 85.6(4)
Ni2 N2 C15 C16 -32.5(4)
N2 C15 C16 O8 -167.0(3)
N2 C15 C16 O9 15.2(5)
C5 C4 O1 Ni2 -52.9(4)
C3 C4 O1 Ni2 126.2(3)
C5 C4 O1 Ni1 129.0(3)
C3 C4 O1 Ni1 -51.9(4)
O3W Ni2 O1 C4 -131.2(3)
O7 Ni2 O1 C4 -35.7(3)
N2 Ni2 O1 C4 47.7(3)
O9 Ni2 O1 C4 128.1(3)
O3W Ni2 O1 Ni1 46.49(19)
O7 Ni2 O1 Ni1 142.00(17)
N2 Ni2 O1 Ni1 -134.58(18)
O9 Ni2 O1 Ni1 -54.26(18)
O3 Ni1 O1 C4 -41.3(3)
O1W Ni1 O1 C4 -140.7(3)
O5 Ni1 O1 C4 124.6(3)
N1 Ni1 O1 C4 42.6(3)
O3 Ni1 O1 Ni2 141.03(18)
O1W Ni1 O1 Ni2 41.62(17)
O5 Ni1 O1 Ni2 -53.00(19)
N1 Ni1 O1 Ni2 -135.01(18)
O2 C9 O3 Ni1 174.5(3)
C8 C9 O3 Ni1 -0.5(4)
O2 C9 O3 Na1 38.7(4)
C8 C9 O3 Na1 -136.3(3)
O1W Ni1 O3 C9 -164.9(3)
O5 Ni1 O3 C9 -16.5(6)
O1 Ni1 O3 C9 104.4(3)
N1 Ni1 O3 C9 11.5(3)
O2W Ni1 O3 C9 -79.0(3)
O1W Ni1 O3 Na1 -40.65(18)
O5 Ni1 O3 Na1 107.8(4)
O1 Ni1 O3 Na1 -131.32(17)
N1 Ni1 O3 Na1 135.78(18)
O2W Ni1 O3 Na1 45.24(17)
O6W Na1 O3 C9 -43.9(3)
O5W Na1 O3 C9 59.4(2)
O7W Na1 O3 C9 152.4(2)
O6W Na1 O3 Ni1 -173.34(16)
O5W Na1 O3 Ni1 -70.04(17)
O7W Na1 O3 Ni1 22.95(19)
O4 C11 O5 Ni1 -161.2(3)
C10 C11 O5 Ni1 14.0(5)
O3 Ni1 O5 C11 1.9(6)
O1W Ni1 O5 C11 150.7(3)
O1 Ni1 O5 C11 -118.6(3)
N1 Ni1 O5 C11 -26.2(3)
O2W Ni1 O5 C11 64.5(3)
O6 C14 O7 Ni2 178.7(3)
C13 C14 O7 Ni2 2.3(4)
O3W Ni2 O7 C14 -169.2(3)
O1 Ni2 O7 C14 104.5(3)
N2 Ni2 O7 C14 11.2(3)
O4W Ni2 O7 C14 -80.1(3)
O9 Ni2 O7 C14 -11.0(5)
O8 C16 O9 Ni2 -166.8(3)
C15 C16 O9 Ni2 10.9(4)
O3W Ni2 O9 C16 157.0(3)
O1 Ni2 O9 C16 -116.9(3)
O7 Ni2 O9 C16 -1.0(5)
N2 Ni2 O9 C16 -23.4(3)
O4W Ni2 O9 C16 68.9(3)
